data_2240388
loop_
_publ_author_name
'Govindaraj, J.'
'Thirumurugan, S.'
'Reddy, D. Snehalatha'
'Anbalagan, K.'
'SubbiahPandi, A.'

_publ_section_title
;
 Crystal structure of dichloridobis(4-ethylaniline-\k<i>N</i>)zinc
;
_journal_coeditor_code FF2133
_journal_issue 2
_journal_name_full 'Acta Crystallographica Section E'
_journal_page_first m21
_journal_page_last m22
_journal_paper_doi 10.1107/S2056989014027832
_journal_volume 71
_journal_year 2015
_chemical_formula_iupac '[Zn Cl2 (C8 H11 N1)2]'
_chemical_formula_moiety 'C16 H22 Cl2 N2 Zn'
_chemical_formula_sum 'C16 H22 Cl2 N2 Zn'
_chemical_formula_weight 378.63
_chemical_name_systematic
;
Dichloridobis(4-ethylaniline-\k<i>N</i>)zinc
;
_space_group_IT_number 15
_symmetry_cell_setting monoclinic
_symmetry_space_group_name_Hall '-C 2yc'
_symmetry_space_group_name_H-M 'C 1 2/c 1'
_atom_sites_solution_hydrogens geom
_atom_sites_solution_primary direct
_atom_sites_solution_secondary difmap
_audit_creation_method SHELXL-97
_cell_angle_alpha 90.00
_cell_angle_beta 98.016(7)
_cell_angle_gamma 90.00
_cell_formula_units_Z 4
_cell_length_a 32.7291(16)
_cell_length_b 4.7499(4)
_cell_length_c 11.6479(8)
_cell_measurement_reflns_used 5623
_cell_measurement_temperature 293(2)
_cell_measurement_theta_max 24.92
_cell_measurement_theta_min 2.56
_cell_volume 1793.1(2)
_computing_cell_refinement
;
CrysAlis RED (Oxford Diffraction, 2009)
;
_computing_data_collection
;
CrysAlis CCD (Oxford Diffraction, 2009)
;
_computing_data_reduction
;
CrysAlis RED (Oxford Diffraction, 2009)
;
_computing_molecular_graphics
;
<i>ORTEP-3 for Windows</i> (Farrugia, 2012) and DIAMOND (Brandenburg,
2006)
;
_computing_publication_material
;
<i>SHELXL97</i> (Sheldrick, 2008) and <i>PLATON</i> (Spek, 2009)
;
_computing_structure_refinement
;
<i>SHELXL97</i> (Sheldrick, 2008)
;
_computing_structure_solution
;
<i>SHELXS97</i> (Sheldrick, 2008)
;
_diffrn_ambient_temperature 293(2)
_diffrn_measured_fraction_theta_full 0.991
_diffrn_measured_fraction_theta_max 0.991
_diffrn_measurement_device_type 'Oxford diffraction Xcalibur diffractometer with an Eos detector'
_diffrn_measurement_method '\w and \f scans'
_diffrn_radiation_monochromator graphite
_diffrn_radiation_source 'fine-focus sealed tube'
_diffrn_radiation_type MoK\a
_diffrn_radiation_wavelength 0.71073
_diffrn_reflns_av_R_equivalents 0.0293
_diffrn_reflns_av_sigmaI/netI 0.0342
_diffrn_reflns_limit_h_max 38
_diffrn_reflns_limit_h_min -36
_diffrn_reflns_limit_k_max 5
_diffrn_reflns_limit_k_min -5
_diffrn_reflns_limit_l_max 13
_diffrn_reflns_limit_l_min -13
_diffrn_reflns_number 4578
_diffrn_reflns_theta_full 24.99
_diffrn_reflns_theta_max 24.99
_diffrn_reflns_theta_min 4.62
_diffrn_standards_decay_% 0
_diffrn_standards_interval_count 0
_diffrn_standards_number 0
_exptl_absorpt_coefficient_mu 1.663
_exptl_absorpt_correction_T_max 0.660
_exptl_absorpt_correction_T_min 0.564
_exptl_absorpt_correction_type multi-scan
_exptl_absorpt_process_details
;
(<i>CrysAlis PRO</i>; Oxford Diffraction, 2009)
;
_exptl_crystal_colour colourless
_exptl_crystal_density_diffrn 1.403
_exptl_crystal_density_method 'not measured'
_exptl_crystal_description block
_exptl_crystal_F_000 784
_exptl_crystal_size_max 0.35
_exptl_crystal_size_mid 0.30
_exptl_crystal_size_min 0.25
_refine_diff_density_max 0.462
_refine_diff_density_min -0.280
_refine_ls_extinction_method none
_refine_ls_goodness_of_fit_ref 1.103
_refine_ls_hydrogen_treatment mixed
_refine_ls_matrix_type full
_refine_ls_number_parameters 123
_refine_ls_number_reflns 1578
_refine_ls_number_restraints 66
_refine_ls_restrained_S_all 1.095
_refine_ls_R_factor_all 0.0315
_refine_ls_R_factor_gt 0.0284
_refine_ls_shift/su_max 0.001
_refine_ls_shift/su_mean 0.000
_refine_ls_structure_factor_coef Fsqd
_refine_ls_weighting_details 'calc w=1/[\s^2^(Fo^2^)+(0.0411P)^2^+0.0000P] where P=(Fo^2^+2Fc^2^)/3'
_refine_ls_weighting_scheme calc
_refine_ls_wR_factor_gt 0.0722
_refine_ls_wR_factor_ref 0.0771
_reflns_number_gt 1440
_reflns_number_total 1578
_reflns_threshold_expression I>2sigma(I)
_cod_data_source_file ff2133sup1.cf
_cod_data_source_block I
_cod_original_sg_symbol_H-M 'C 2/c'
_cod_database_code 2240388
_cod_database_fobs_code 2240388

loop_
_symmetry_equiv_pos_as_xyz
'x, y, z'
'-x, y, -z+1/2'
'x+1/2, y+1/2, z'
'-x+1/2, y+1/2, -z+1/2'
'-x, -y, -z'
'x, -y, z-1/2'
'-x+1/2, -y+1/2, -z'
'x+1/2, -y+1/2, z-1/2'

loop_
_atom_site_type_symbol
_atom_site_label
_atom_site_fract_x
_atom_site_fract_y
_atom_site_fract_z
_atom_site_U_iso_or_equiv
_atom_site_adp_type
_atom_site_calc_flag
_atom_site_refinement_flags
_atom_site_occupancy
_atom_site_symmetry_multiplicity
_atom_site_disorder_assembly
_atom_site_disorder_group
C C1 0.41733(7) -0.0083(5) 0.81147(18) 0.0354(5) Uani d . 1 1 A .
C C2 0.41424(8) 0.1721(5) 0.90189(19) 0.0434(6) Uani d . 1 1 . .
H H2 0.4358 0.1863 0.9628 0.052 Uiso calc R 1 1 . .
C C3 0.37917(9) 0.3321(6) 0.9021(2) 0.0583(7) Uani d . 1 1 A .
H H3 0.3775 0.4538 0.9638 0.070 Uiso calc R 1 1 . .
C C4 0.34669(9) 0.3176(7) 0.8144(3) 0.0638(8) Uani d D 1 1 . .
C C5 0.35114(10) 0.1405(8) 0.7234(3) 0.0727(9) Uani d . 1 1 A .
H H5 0.3300 0.1306 0.6613 0.087 Uiso calc R 1 1 . .
C C6 0.38593(9) -0.0229(6) 0.7211(2) 0.0557(7) Uani d . 1 1 . .
H H6 0.3880 -0.1417 0.6586 0.067 Uiso calc R 1 1 A .
C C7 0.3096(3) 0.505(3) 0.8230(13) 0.096(4) Uani d PDU 0.74(2) 1 A 1
H H7A 0.3191 0.6916 0.8480 0.115 Uiso calc PR 0.74(2) 1 A 1
H H7B 0.2935 0.5229 0.7469 0.115 Uiso calc PR 0.74(2) 1 A 1
C C8 0.2826(2) 0.392(3) 0.9062(8) 0.108(3) Uani d PDU 0.74(2) 1 A 1
H H8A 0.2596 0.5159 0.9088 0.162 Uiso calc PR 0.74(2) 1 A 1
H H8B 0.2983 0.3773 0.9821 0.162 Uiso calc PR 0.74(2) 1 A 1
H H8C 0.2726 0.2085 0.8809 0.162 Uiso calc PR 0.74(2) 1 A 1
C C7' 0.3026(5) 0.427(8) 0.800(3) 0.090(7) Uani d PDU 0.26(2) 1 A 2
H H7'1 0.2834 0.2723 0.7812 0.109 Uiso calc PR 0.26(2) 1 A 2
H H7'2 0.2984 0.5626 0.7372 0.109 Uiso calc PR 0.26(2) 1 A 2
C C8' 0.2950(11) 0.565(9) 0.913(2) 0.119(8) Uani d PDU 0.26(2) 1 A 2
H H8'1 0.2672 0.6353 0.9054 0.178 Uiso calc PR 0.26(2) 1 A 2
H H8'2 0.3139 0.7185 0.9309 0.178 Uiso calc PR 0.26(2) 1 A 2
H H8'3 0.2990 0.4293 0.9748 0.178 Uiso calc PR 0.26(2) 1 A 2
N N1 0.45462(6) -0.1686(4) 0.80964(16) 0.0371(4) Uani d D 1 1 . .
Cl Cl1 0.530459(19) 0.33620(12) 0.89413(4) 0.04150(19) Uani d . 1 1 . .
Zn Zn1 0.5000 0.06363(7) 0.7500 0.03228(16) Uani d S 1 2 . .
H H1A 0.4494(7) -0.320(4) 0.7676(17) 0.048(7) Uiso d D 1 1 . .
H H1B 0.4647(7) -0.216(5) 0.8810(14) 0.058(8) Uiso d D 1 1 . .

loop_
_atom_site_aniso_label
_atom_site_aniso_U_11
_atom_site_aniso_U_22
_atom_site_aniso_U_33
_atom_site_aniso_U_12
_atom_site_aniso_U_13
_atom_site_aniso_U_23
C1 0.0385(13) 0.0332(11) 0.0360(12) -0.0035(11) 0.0103(10) 0.0059(9)
C2 0.0492(15) 0.0410(13) 0.0398(12) 0.0043(12) 0.0059(10) 0.0019(10)
C3 0.0674(19) 0.0497(16) 0.0624(17) 0.0114(16) 0.0253(15) 0.0013(13)
C4 0.0467(16) 0.068(2) 0.080(2) 0.0142(16) 0.0189(15) 0.0256(16)
C5 0.0452(17) 0.104(3) 0.0649(19) -0.0029(18) -0.0070(14) 0.0154(18)
C6 0.0479(17) 0.0712(18) 0.0472(15) -0.0081(15) 0.0034(13) -0.0095(13)
C7 0.061(4) 0.103(7) 0.129(7) 0.030(4) 0.036(4) 0.032(5)
C8 0.060(4) 0.119(7) 0.155(6) 0.017(4) 0.048(4) 0.007(5)
C7' 0.069(10) 0.075(11) 0.126(11) 0.019(8) 0.010(9) 0.019(9)
C8' 0.093(14) 0.131(16) 0.136(13) 0.051(12) 0.031(11) 0.011(13)
N1 0.0438(12) 0.0288(10) 0.0396(11) 0.0005(9) 0.0087(9) 0.0011(8)
Cl1 0.0565(4) 0.0367(3) 0.0300(3) 0.0007(3) 0.0015(2) -0.0050(2)
Zn1 0.0388(3) 0.0283(2) 0.0307(2) 0.000 0.00804(16) 0.000

loop_
_atom_type_symbol
_atom_type_description
_atom_type_scat_dispersion_real
_atom_type_scat_dispersion_imag
_atom_type_scat_source
C C 0.0033 0.0016 'International Tables Vol C Tables 4.2.6.8 and 6.1.1.4'
H H 0.0000 0.0000 'International Tables Vol C Tables 4.2.6.8 and 6.1.1.4'
N N 0.0061 0.0033 'International Tables Vol C Tables 4.2.6.8 and 6.1.1.4'
Cl Cl 0.1484 0.1585 'International Tables Vol C Tables 4.2.6.8 and 6.1.1.4'
Zn Zn 0.2839 1.4301 'International Tables Vol C Tables 4.2.6.8 and 6.1.1.4'

loop_
_geom_angle_atom_site_label_1
_geom_angle_atom_site_label_2
_geom_angle_atom_site_label_3
_geom_angle_site_symmetry_1
_geom_angle_site_symmetry_3
_geom_angle
C6 C1 C2 . . 119.7(2)
C6 C1 N1 . . 120.6(2)
C2 C1 N1 . . 119.6(2)
C1 C2 C3 . . 119.8(2)
C1 C2 H2 . . 120.1
C3 C2 H2 . . 120.1
C4 C3 C2 . . 122.1(3)
C4 C3 H3 . . 119.0
C2 C3 H3 . . 119.0
C3 C4 C5 . . 116.8(3)
C3 C4 C7 . . 117.7(7)
C5 C4 C7 . . 125.4(7)
C3 C4 C7' . . 133.8(10)
C5 C4 C7' . . 108.9(10)
C7 C4 C7' . . 18.8(14)
C4 C5 C6 . . 122.3(3)
C4 C5 H5 . . 118.9
C6 C5 H5 . . 118.9
C1 C6 C5 . . 119.3(3)
C1 C6 H6 . . 120.3
C5 C6 H6 . . 120.3
C8 C7 C4 . . 112.3(8)
C8 C7 H7A . . 109.1
C4 C7 H7A . . 109.1
C8 C7 H7B . . 109.1
C4 C7 H7B . . 109.1
H7A C7 H7B . . 107.9
C7 C8 H8A . . 109.5
C7 C8 H8B . . 109.5
H8A C8 H8B . . 109.5
C7 C8 H8C . . 109.5
H8A C8 H8C . . 109.5
H8B C8 H8C . . 109.5
C4 C7' C8' . . 108.5(16)
C4 C7' H7'1 . . 110.0
C8' C7' H7'1 . . 110.0
C4 C7' H7'2 . . 110.0
C8' C7' H7'2 . . 110.0
H7'1 C7' H7'2 . . 108.4
C7' C8' H8'1 . . 109.5
C7' C8' H8'2 . . 109.5
H8'1 C8' H8'2 . . 109.5
C7' C8' H8'3 . . 109.5
H8'1 C8' H8'3 . . 109.5
H8'2 C8' H8'3 . . 109.5
C1 N1 Zn1 . . 112.09(13)
C1 N1 H1A . . 110.0(16)
Zn1 N1 H1A . . 110.4(16)
C1 N1 H1B . . 109.2(17)
Zn1 N1 H1B . . 105.3(17)
H1A N1 H1B . . 110(2)
N1 Zn1 N1 2_656 . 114.80(11)
N1 Zn1 Cl1 2_656 2_656 108.97(6)
N1 Zn1 Cl1 . 2_656 107.31(6)
N1 Zn1 Cl1 2_656 . 107.31(6)
N1 Zn1 Cl1 . . 108.97(6)
Cl1 Zn1 Cl1 2_656 . 109.41(3)

loop_
_geom_bond_atom_site_label_1
_geom_bond_atom_site_label_2
_geom_bond_site_symmetry_2
_geom_bond_distance
C1 C6 . 1.367(3)
C1 C2 . 1.372(3)
C1 N1 . 1.441(3)
C2 C3 . 1.377(4)
C2 H2 . 0.9300
C3 C4 . 1.370(4)
C3 H3 . 0.9300
C4 C5 . 1.377(4)
C4 C7 . 1.521(6)
C4 C7' . 1.521(10)
C5 C6 . 1.381(4)
C5 H5 . 0.9300
C6 H6 . 0.9300
C7 C8 . 1.500(11)
C7 H7A . 0.9700
C7 H7B . 0.9700
C8 H8A . 0.9600
C8 H8B . 0.9600
C8 H8C . 0.9600
C7' C8' . 1.527(19)
C7' H7'1 . 0.9700
C7' H7'2 . 0.9700
C8' H8'1 . 0.9600
C8' H8'2 . 0.9600
C8' H8'3 . 0.9600
N1 Zn1 . 2.0478(19)
N1 H1A . 0.875(16)
N1 H1B . 0.881(16)
Cl1 Zn1 . 2.2409(5)
Zn1 N1 2_656 2.0478(19)
Zn1 Cl1 2_656 2.2409(6)

loop_
_geom_hbond_atom_site_label_D
_geom_hbond_atom_site_label_H
_geom_hbond_atom_site_label_A
_geom_hbond_site_symmetry_A
_geom_hbond_distance_DH
_geom_hbond_distance_HA
_geom_hbond_distance_DA
_geom_hbond_angle_DHA
C2 H2 Cl1 5_667 0.93 2.94 3.630(2) 132.4
N1 H1A Cl1 2_646 0.875(16) 2.645(18) 3.424(2) 149(2)
N1 H1B Cl1 5_657 0.881(16) 2.663(18) 3.5083(19) 161(2)

loop_
_geom_torsion_atom_site_label_1
_geom_torsion_atom_site_label_2
_geom_torsion_atom_site_label_3
_geom_torsion_atom_site_label_4
_geom_torsion_site_symmetry_4
_geom_torsion
C6 C1 C2 C3 . 1.5(4)
N1 C1 C2 C3 . 178.0(2)
C1 C2 C3 C4 . 0.1(4)
C2 C3 C4 C5 . -1.8(4)
C2 C3 C4 C7 . -179.6(5)
C2 C3 C4 C7' . 168(2)
C3 C4 C5 C6 . 2.0(5)
C7 C4 C5 C6 . 179.6(6)
C7' C4 C5 C6 . -170.4(17)
C2 C1 C6 C5 . -1.3(4)
N1 C1 C6 C5 . -177.8(2)
C4 C5 C6 C1 . -0.5(5)
C3 C4 C7 C8 . -77.7(15)
C5 C4 C7 C8 . 104.8(14)
C7' C4 C7 C8 . 74(5)
C3 C4 C7' C8' . -4(5)
C5 C4 C7' C8' . 167(3)
C7 C4 C7' C8' . -39(4)
C6 C1 N1 Zn1 . 95.6(2)
C2 C1 N1 Zn1 . -80.9(2)
C1 N1 Zn1 N1 2_656 -159.46(17)
C1 N1 Zn1 Cl1 2_656 -38.19(16)
C1 N1 Zn1 Cl1 . 80.18(15)
